data_7122285
loop_
_publ_author_name
'Liao, Gang'
'Chen, Hao-Ming'
'Shi, Bing-Feng'

_publ_section_title
;
 Synthesis of phthalic acid derivatives via Pd-catalyzed
 alkoxycarbonylation of aromatic C-H bonds with alkyl chloroformates.
;
_journal_issue 77
_journal_name_full 'Chemical communications (Cambridge, England)'
_journal_page_first 10859
_journal_page_last 10862
_journal_paper_doi 10.1039/c8cc06663a
_journal_volume 54
_journal_year 2018
_chemical_formula_moiety 'C20 H18 N2 O3'
_chemical_formula_sum 'C20 H18 N2 O3'
_chemical_formula_weight 334.36
_space_group_crystal_system monoclinic
_space_group_IT_number 14
_space_group_name_Hall '-P 2ybc'
_space_group_name_H-M_alt 'P 1 21/c 1'
_symmetry_space_group_name_Hall '-P 2ybc'
_symmetry_space_group_name_H-M 'P 1 21/c 1'
_atom_sites_solution_hydrogens geom
_atom_sites_solution_primary direct
_atom_sites_solution_secondary difmap
_audit_block_doi 10.5517/ccdc.csd.cc1m7vwl
_audit_creation_date 2016-03-23
_audit_creation_method
;
Olex2 1.2
(compiled 2014.03.20 svn.r2914 for OlexSys, GUI svn.r4816)
;
_audit_update_record
;
2016-08-01 deposited with the CCDC.
2018-09-03 downloaded from the CCDC.
;
_cell_angle_alpha 90.00
_cell_angle_beta 108.955(9)
_cell_angle_gamma 90.00
_cell_formula_units_Z 4
_cell_length_a 13.2268(10)
_cell_length_b 8.5916(5)
_cell_length_c 15.6448(13)
_cell_measurement_reflns_used 1682
_cell_measurement_temperature 170
_cell_measurement_theta_max 29.4965
_cell_measurement_theta_min 3.2504
_cell_volume 1681.5(2)
_computing_cell_refinement
;
CrysAlisPro, Agilent Technologies,
Version 1.171.35.11 (release 16-05-2011 CrysAlis171 .NET)
(compiled May 16 2011,17:55:39)
;
_computing_data_collection
;
CrysAlisPro, Agilent Technologies,
Version 1.171.35.11 (release 16-05-2011 CrysAlis171 .NET)
(compiled May 16 2011,17:55:39)
;
_computing_data_reduction
;
CrysAlisPro, Agilent Technologies,
Version 1.171.35.11 (release 16-05-2011 CrysAlis171 .NET)
(compiled May 16 2011,17:55:39)
;
_computing_molecular_graphics 'Olex2 (Dolomanov et al., 2009)'
_computing_publication_material 'Olex2 (Dolomanov et al., 2009)'
_computing_structure_refinement 'ShelXL (Sheldrick, 2008)'
_computing_structure_solution 'ShelXS (Sheldrick, 2008)'
_diffrn_ambient_temperature 170
_diffrn_detector_area_resol_mean 10.3592
_diffrn_measured_fraction_theta_full 0.997
_diffrn_measured_fraction_theta_max 0.997
_diffrn_measurement_device_type 'Xcalibur, Atlas, Gemini ultra'
_diffrn_measurement_method '\w scans'
_diffrn_orient_matrix_UB_11 0.0272817000
_diffrn_orient_matrix_UB_12 0.0384840000
_diffrn_orient_matrix_UB_13 0.0411639000
_diffrn_orient_matrix_UB_21 0.0491158000
_diffrn_orient_matrix_UB_22 -0.0102240000
_diffrn_orient_matrix_UB_23 -0.0084272000
_diffrn_orient_matrix_UB_31 -0.0075713000
_diffrn_orient_matrix_UB_32 0.0723116000
_diffrn_orient_matrix_UB_33 -0.0231127000
_diffrn_radiation_monochromator graphite
_diffrn_radiation_type MoK\a
_diffrn_radiation_wavelength 0.71073
_diffrn_reflns_av_R_equivalents 0.0282
_diffrn_reflns_av_unetI/netI 0.0382
_diffrn_reflns_limit_h_max 12
_diffrn_reflns_limit_h_min -15
_diffrn_reflns_limit_k_max 10
_diffrn_reflns_limit_k_min -10
_diffrn_reflns_limit_l_max 18
_diffrn_reflns_limit_l_min -18
_diffrn_reflns_number 6492
_diffrn_reflns_theta_full 25.35
_diffrn_reflns_theta_max 25.35
_diffrn_reflns_theta_min 3.26
_diffrn_source 'Enhance (Mo) X-ray Source'
_exptl_absorpt_coefficient_mu 0.090
_exptl_absorpt_correction_T_max 1.00000
_exptl_absorpt_correction_T_min 0.96755
_exptl_absorpt_correction_type multi-scan
_exptl_absorpt_process_details
;
CrysAlisPro, Agilent Technologies,
Version 1.171.35.11 (release 16-05-2011 CrysAlis171 .NET)
(compiled May 16 2011,17:55:39)
Empirical absorption correction using spherical harmonics,
 implemented in SCALE3 ABSPACK scaling algorithm.
;
_exptl_crystal_colour colourless
_exptl_crystal_colour_primary colourless
_exptl_crystal_density_diffrn 1.321
_exptl_crystal_density_method 'not measured'
_exptl_crystal_description block
_exptl_crystal_F_000 704
_exptl_crystal_size_max 0.46
_exptl_crystal_size_mid 0.39
_exptl_crystal_size_min 0.32
_refine_diff_density_max 0.251
_refine_diff_density_min -0.259
_refine_diff_density_rms 0.046
_refine_ls_extinction_method none
_refine_ls_goodness_of_fit_ref 1.034
_refine_ls_hydrogen_treatment constr
_refine_ls_matrix_type full
_refine_ls_number_parameters 228
_refine_ls_number_reflns 3061
_refine_ls_number_restraints 0
_refine_ls_restrained_S_all 1.034
_refine_ls_R_factor_all 0.0614
_refine_ls_R_factor_gt 0.0426
_refine_ls_shift/su_max 0.000
_refine_ls_shift/su_mean 0.000
_refine_ls_structure_factor_coef Fsqd
_refine_ls_weighting_details 'calc w=1/[\s^2^(Fo^2^)+(0.0521P)^2^+0.3734P] where P=(Fo^2^+2Fc^2^)/3'
_refine_ls_weighting_scheme calc
_refine_ls_wR_factor_gt 0.1020
_refine_ls_wR_factor_ref 0.1148
_reflns_number_gt 2326
_reflns_number_total 3061
_reflns_threshold_expression >2sigma(I)
_cod_data_source_file c8cc06663a2.cif
_cod_data_source_block 160323_lg4_138_3
_cod_depositor_comments 'Adding full bibliography for 7122285.cif.'
_cod_database_code 7122285
_chemical_oxdiff_formula 'C10 h10 O2 n2'
_reflns_odcompleteness_completeness 99.57
_reflns_odcompleteness_iscentric 1
_reflns_odcompleteness_theta 26.32
_olex2_refinement_description
;
1. Fixed Uiso
 At 1.2 times of:
  All C(H) groups, All C(H,H) groups, All N(H) groups
 At 1.5 times of:
  All C(H,H,H) groups
2.a Secondary CH2 refined with riding coordinates:
 C18(H18A,H18B)
2.b Aromatic/amide H refined with riding coordinates:
 N2(H2), C1(H1), C2(H2A), C3(H3), C7(H7), C8(H8), C9(H9), C13(H13), C14(H14),
 C15(H15)
2.c Idealised Me refined as rotating group:
 C19(H19A,H19B,H19C), C20(H20A,H20B,H20C)
;

loop_
_space_group_symop_id
_space_group_symop_operation_xyz
1 'x, y, z'
2 '-x, y+1/2, -z+1/2'
3 '-x, -y, -z'
4 'x, -y-1/2, z-1/2'

loop_
_atom_site_label
_atom_site_type_symbol
_atom_site_fract_x
_atom_site_fract_y
_atom_site_fract_z
_atom_site_U_iso_or_equiv
_atom_site_adp_type
_atom_site_occupancy
_atom_site_calc_flag
_atom_site_refinement_flags_posn
O1 O 0.83763(10) 0.60970(15) 0.20619(8) 0.0378(3) Uani 1 d .
O2 O 0.62570(10) 0.42339(14) 0.18345(9) 0.0386(3) Uani 1 d .
O3 O 0.46339(10) 0.50511(13) 0.09775(9) 0.0349(3) Uani 1 d .
N1 N 0.76191(11) 0.43497(17) 0.47465(10) 0.0317(4) Uani 1 d .
N2 N 0.79824(11) 0.57389(16) 0.33605(9) 0.0296(4) Uani 1 d .
H2 H 0.7594 0.6133 0.3670 0.036 Uiso 1 calc R
C1 C 0.74210(15) 0.3671(2) 0.54302(13) 0.0383(5) Uani 1 d .
H1 H 0.6823 0.4027 0.5586 0.046 Uiso 1 calc R
C2 C 0.80369(16) 0.2456(2) 0.59439(13) 0.0415(5) Uani 1 d .
H2A H 0.7855 0.2006 0.6429 0.050 Uiso 1 calc R
C3 C 0.88939(16) 0.1938(2) 0.57345(13) 0.0377(5) Uani 1 d .
H3 H 0.9317 0.1113 0.6071 0.045 Uiso 1 calc R
C4 C 0.91582(14) 0.26273(19) 0.50143(12) 0.0293(4) Uani 1 d .
C5 C 0.84835(13) 0.38319(19) 0.45330(11) 0.0255(4) Uani 1 d .
C6 C 0.86999(13) 0.45529(19) 0.37912(11) 0.0266(4) Uani 1 d .
C7 C 0.95601(14) 0.4081(2) 0.35499(12) 0.0317(4) Uani 1 d .
H7 H 0.9707 0.4562 0.3056 0.038 Uiso 1 calc R
C8 C 1.02235(14) 0.2881(2) 0.40361(13) 0.0352(5) Uani 1 d .
H8 H 1.0817 0.2561 0.3864 0.042 Uiso 1 calc R
C9 C 1.00364(14) 0.2170(2) 0.47446(12) 0.0338(4) Uani 1 d .
H9 H 1.0497 0.1362 0.5061 0.041 Uiso 1 calc R
C10 C 0.78160(14) 0.6349(2) 0.25272(12) 0.0277(4) Uani 1 d .
C11 C 0.68824(13) 0.74693(19) 0.22296(11) 0.0262(4) Uani 1 d .
C12 C 0.70792(15) 0.9061(2) 0.24051(12) 0.0314(4) Uani 1 d .
C13 C 0.62244(16) 1.0097(2) 0.21243(13) 0.0351(4) Uani 1 d .
H13 H 0.6347 1.1176 0.2246 0.042 Uiso 1 calc R
C14 C 0.52061(15) 0.9583(2) 0.16742(13) 0.0360(5) Uani 1 d .
H14 H 0.4634 1.0308 0.1492 0.043 Uiso 1 calc R
C15 C 0.50084(15) 0.8020(2) 0.14847(13) 0.0323(4) Uani 1 d .
H15 H 0.4304 0.7673 0.1168 0.039 Uiso 1 calc R
C16 C 0.58456(13) 0.69544(19) 0.17594(11) 0.0264(4) Uani 1 d .
C17 C 0.56302(14) 0.5276(2) 0.15420(12) 0.0277(4) Uani 1 d .
C18 C 0.43078(16) 0.3446(2) 0.07747(13) 0.0384(5) Uani 1 d .
H18A H 0.4405 0.2859 0.1340 0.046 Uiso 1 calc R
H18B H 0.4743 0.2945 0.0443 0.046 Uiso 1 calc R
C19 C 0.31523(16) 0.3462(2) 0.02055(14) 0.0448(5) Uani 1 d .
H19A H 0.3063 0.4081 -0.0340 0.067 Uiso 1 calc GR
H19B H 0.2727 0.3922 0.0550 0.067 Uiso 1 calc GR
H19C H 0.2910 0.2394 0.0034 0.067 Uiso 1 calc GR
C20 C 0.81938(16) 0.9666(2) 0.28707(15) 0.0454(5) Uani 1 d .
H20A H 0.8593 0.8910 0.3324 0.068 Uiso 1 calc GR
H20B H 0.8153 1.0658 0.3167 0.068 Uiso 1 calc GR
H20C H 0.8559 0.9824 0.2423 0.068 Uiso 1 calc GR

loop_
_atom_site_aniso_label
_atom_site_aniso_U_11
_atom_site_aniso_U_22
_atom_site_aniso_U_33
_atom_site_aniso_U_23
_atom_site_aniso_U_13
_atom_site_aniso_U_12
O1 0.0351(7) 0.0503(8) 0.0337(7) 0.0085(6) 0.0188(6) 0.0066(6)
O2 0.0351(7) 0.0260(7) 0.0522(9) 0.0003(6) 0.0107(6) 0.0057(6)
O3 0.0349(7) 0.0253(7) 0.0391(8) 0.0010(5) 0.0045(6) -0.0028(5)
N1 0.0312(8) 0.0376(8) 0.0283(8) 0.0018(7) 0.0124(7) 0.0027(7)
N2 0.0313(8) 0.0343(8) 0.0264(8) 0.0053(6) 0.0139(7) 0.0098(7)
C1 0.0378(11) 0.0479(12) 0.0331(11) 0.0010(9) 0.0170(9) -0.0001(9)
C2 0.0495(12) 0.0424(11) 0.0339(11) 0.0057(9) 0.0154(9) -0.0080(10)
C3 0.0434(11) 0.0320(10) 0.0322(11) 0.0060(8) 0.0048(9) 0.0006(9)
C4 0.0312(10) 0.0242(9) 0.0287(9) -0.0018(7) 0.0043(8) -0.0018(7)
C5 0.0254(9) 0.0253(9) 0.0243(9) -0.0040(7) 0.0060(7) -0.0016(7)
C6 0.0269(9) 0.0269(9) 0.0246(9) -0.0018(7) 0.0063(7) 0.0015(7)
C7 0.0271(9) 0.0379(10) 0.0316(10) -0.0006(8) 0.0116(8) 0.0016(8)
C8 0.0262(10) 0.0403(11) 0.0385(11) -0.0077(9) 0.0097(8) 0.0054(8)
C9 0.0319(10) 0.0288(9) 0.0354(11) -0.0001(8) 0.0035(8) 0.0066(8)
C10 0.0283(9) 0.0288(9) 0.0265(9) 0.0016(7) 0.0094(8) -0.0023(7)
C11 0.0317(10) 0.0266(9) 0.0225(9) 0.0033(7) 0.0118(7) 0.0018(7)
C12 0.0375(10) 0.0320(10) 0.0258(9) 0.0019(8) 0.0120(8) -0.0034(8)
C13 0.0485(12) 0.0235(9) 0.0362(11) -0.0008(8) 0.0177(9) -0.0005(8)
C14 0.0401(11) 0.0263(9) 0.0444(12) 0.0076(8) 0.0175(9) 0.0085(8)
C15 0.0306(10) 0.0290(9) 0.0372(11) 0.0047(8) 0.0106(8) 0.0024(8)
C16 0.0296(9) 0.0259(9) 0.0252(9) 0.0026(7) 0.0109(7) 0.0004(7)
C17 0.0282(9) 0.0292(9) 0.0279(9) 0.0025(7) 0.0123(8) 0.0005(8)
C18 0.0483(12) 0.0251(9) 0.0402(11) -0.0028(8) 0.0124(10) -0.0077(9)
C19 0.0478(12) 0.0435(11) 0.0397(12) -0.0033(9) 0.0097(10) -0.0148(10)
C20 0.0460(12) 0.0386(11) 0.0452(13) 0.0009(9) 0.0061(10) -0.0111(9)

loop_
_atom_type_symbol
_atom_type_description
_atom_type_scat_dispersion_real
_atom_type_scat_dispersion_imag
_atom_type_scat_source
C C 0.0033 0.0016 'International Tables Vol C Tables 4.2.6.8 and 6.1.1.4'
H H 0.0000 0.0000 'International Tables Vol C Tables 4.2.6.8 and 6.1.1.4'
N N 0.0061 0.0033 'International Tables Vol C Tables 4.2.6.8 and 6.1.1.4'
O O 0.0106 0.0060 'International Tables Vol C Tables 4.2.6.8 and 6.1.1.4'

loop_
_geom_angle_atom_site_label_1
_geom_angle_atom_site_label_2
_geom_angle_atom_site_label_3
_geom_angle
C17 O3 C18 116.13(14)
C1 N1 C5 117.25(16)
C6 N2 H2 116.0
C10 N2 H2 116.0
C10 N2 C6 127.94(14)
N1 C1 H1 117.9
N1 C1 C2 124.19(18)
C2 C1 H1 117.9
C1 C2 H2A 120.6
C3 C2 C1 118.78(18)
C3 C2 H2A 120.6
C2 C3 H3 120.0
C2 C3 C4 119.92(17)
C4 C3 H3 120.0
C3 C4 C5 117.03(16)
C3 C4 C9 124.15(16)
C5 C4 C9 118.82(16)
N1 C5 C4 122.83(15)
N1 C5 C6 117.61(15)
C4 C5 C6 119.56(15)
N2 C6 C5 115.00(14)
C7 C6 N2 124.99(16)
C7 C6 C5 120.01(16)
C6 C7 H7 120.2
C6 C7 C8 119.70(17)
C8 C7 H7 120.2
C7 C8 H8 119.2
C9 C8 C7 121.65(16)
C9 C8 H8 119.2
C4 C9 H9 119.9
C8 C9 C4 120.26(16)
C8 C9 H9 119.9
O1 C10 N2 124.56(16)
O1 C10 C11 121.61(15)
N2 C10 C11 113.76(14)
C12 C11 C10 118.58(15)
C16 C11 C10 121.48(15)
C16 C11 C12 119.91(15)
C11 C12 C20 121.39(16)
C13 C12 C11 118.78(16)
C13 C12 C20 119.82(16)
C12 C13 H13 119.5
C14 C13 C12 121.05(16)
C14 C13 H13 119.5
C13 C14 H14 119.7
C13 C14 C15 120.55(17)
C15 C14 H14 119.7
C14 C15 H15 120.1
C14 C15 C16 119.76(17)
C16 C15 H15 120.1
C11 C16 C17 120.55(15)
C15 C16 C11 119.94(16)
C15 C16 C17 119.50(16)
O2 C17 O3 123.42(16)
O2 C17 C16 125.20(16)
O3 C17 C16 111.38(14)
O3 C18 H18A 110.3
O3 C18 H18B 110.3
O3 C18 C19 107.17(15)
H18A C18 H18B 108.5
C19 C18 H18A 110.3
C19 C18 H18B 110.3
C18 C19 H19A 109.5
C18 C19 H19B 109.5
C18 C19 H19C 109.5
H19A C19 H19B 109.5
H19A C19 H19C 109.5
H19B C19 H19C 109.5
C12 C20 H20A 109.5
C12 C20 H20B 109.5
C12 C20 H20C 109.5
H20A C20 H20B 109.5
H20A C20 H20C 109.5
H20B C20 H20C 109.5

loop_
_geom_bond_atom_site_label_1
_geom_bond_atom_site_label_2
_geom_bond_distance
O1 C10 1.215(2)
O2 C17 1.205(2)
O3 C17 1.341(2)
O3 C18 1.449(2)
N1 C1 1.317(2)
N1 C5 1.366(2)
N2 H2 0.8800
N2 C6 1.406(2)
N2 C10 1.355(2)
C1 H1 0.9500
C1 C2 1.405(3)
C2 H2A 0.9500
C2 C3 1.353(3)
C3 H3 0.9500
C3 C4 1.413(3)
C4 C5 1.413(2)
C4 C9 1.414(2)
C5 C6 1.424(2)
C6 C7 1.371(2)
C7 H7 0.9500
C7 C8 1.406(3)
C8 H8 0.9500
C8 C9 1.357(3)
C9 H9 0.9500
C10 C11 1.515(2)
C11 C12 1.402(2)
C11 C16 1.401(2)
C12 C13 1.393(3)
C12 C20 1.509(3)
C13 H13 0.9500
C13 C14 1.374(3)
C14 H14 0.9500
C14 C15 1.381(3)
C15 H15 0.9500
C15 C16 1.393(2)
C16 C17 1.488(2)
C18 H18A 0.9900
C18 H18B 0.9900
C18 C19 1.498(3)
C19 H19A 0.9800
C19 H19B 0.9800
C19 H19C 0.9800
C20 H20A 0.9800
C20 H20B 0.9800
C20 H20C 0.9800

loop_
_geom_torsion_atom_site_label_1
_geom_torsion_atom_site_label_2
_geom_torsion_atom_site_label_3
_geom_torsion_atom_site_label_4
_geom_torsion
O1 C10 C11 C12 -84.6(2)
O1 C10 C11 C16 93.1(2)
N1 C1 C2 C3 0.3(3)
N1 C5 C6 N2 0.1(2)
N1 C5 C6 C7 179.78(15)
N2 C6 C7 C8 179.80(16)
N2 C10 C11 C12 92.45(18)
N2 C10 C11 C16 -89.86(19)
C1 N1 C5 C4 -0.4(2)
C1 N1 C5 C6 179.64(16)
C1 C2 C3 C4 0.4(3)
C2 C3 C4 C5 -1.0(3)
C2 C3 C4 C9 179.94(18)
C3 C4 C5 N1 1.0(2)
C3 C4 C5 C6 -179.00(15)
C3 C4 C9 C8 179.07(17)
C4 C5 C6 N2 -179.87(15)
C4 C5 C6 C7 -0.2(2)
C5 N1 C1 C2 -0.3(3)
C5 C4 C9 C8 0.0(3)
C5 C6 C7 C8 0.2(3)
C6 N2 C10 O1 -10.4(3)
C6 N2 C10 C11 172.61(15)
C6 C7 C8 C9 0.0(3)
C7 C8 C9 C4 -0.1(3)
C9 C4 C5 N1 -179.90(16)
C9 C4 C5 C6 0.1(2)
C10 N2 C6 C5 -161.93(16)
C10 N2 C6 C7 18.4(3)
C10 C11 C12 C13 179.35(15)
C10 C11 C12 C20 0.6(2)
C10 C11 C16 C15 -179.07(15)
C10 C11 C16 C17 0.4(2)
C11 C12 C13 C14 -0.7(3)
C11 C16 C17 O2 9.9(3)
C11 C16 C17 O3 -170.62(15)
C12 C11 C16 C15 -1.4(2)
C12 C11 C16 C17 178.02(15)
C12 C13 C14 C15 -0.4(3)
C13 C14 C15 C16 0.6(3)
C14 C15 C16 C11 0.3(3)
C14 C15 C16 C17 -179.15(16)
C15 C16 C17 O2 -170.64(17)
C15 C16 C17 O3 8.8(2)
C16 C11 C12 C13 1.6(2)
C16 C11 C12 C20 -177.09(16)
C17 O3 C18 C19 175.14(15)
C18 O3 C17 O2 4.1(2)
C18 O3 C17 C16 -175.36(14)
C20 C12 C13 C14 178.00(17)
